data_7101381
loop_
_publ_author_name
'Michael Hill'
'Peter B. Hitchcock'
'Ruti Pongtavornpinyo'

_publ_section_title
;
Aggregation of thallium(I) beta-diketiminates
;
_journal_issue 35
_journal_name_full 'Chemical Communications'
_journal_paper_doi 10.1039/b607887g
_journal_year 2006
_chemical_compound_source 'synthesis as described'
_chemical_formula_moiety 'C63 H75 N6 Tl3'
_chemical_formula_sum 'C63 H75 N6 Tl3'
_chemical_formula_weight 1529.4
_chemical_name_systematic
;
?
;
_space_group_IT_number 2
_space_group_name_Hall '-P 1'
_space_group_name_H-M_alt 'P -1'
_symmetry_cell_setting triclinic
_symmetry_Int_Tables_number 2
_symmetry_space_group_name_Hall '-P 1'
_symmetry_space_group_name_H-M 'P -1'
_atom_sites_solution_hydrogens geom
_atom_sites_solution_primary direct
_atom_sites_solution_secondary difmap
_audit_conform_dict_location ftp://ftp.iucr.org/pub/cif_core.dic
_audit_conform_dict_name cif_core.dic
_audit_conform_dict_version 2.3
_audit_creation_date 2005-12-15T11:51:39-00:00
_audit_creation_method 'WinGX routine CIF_UPDATE'
_cell_angle_alpha 92.243(2)
_cell_angle_beta 98.399(1)
_cell_angle_gamma 97.355(1)
_cell_formula_units_Z 2
_cell_length_a 10.0548(2)
_cell_length_b 12.3991(3)
_cell_length_c 24.0307(5)
_cell_measurement_reflns_used 29976
_cell_measurement_temperature 173(2)
_cell_measurement_theta_max 26.022
_cell_measurement_theta_min 3.395
_cell_measurement_wavelength 0.71073
_cell_volume 2934.29(11)
_computing_cell_refinement 'HKL Scalepack (Otwinowski & Minor 1997)'
_computing_data_collection 'Collect (Nonius BV, 1997-2000)'
_computing_data_reduction 'HKL Denzo and Scalepack (Otwinowski & Minor 1997)'
_computing_molecular_graphics 'Ortep-3 for Windows (Farrugia, 1997)'
_computing_publication_material 'WinGX publication routines (Farrugia, 1999)'
_computing_structure_refinement 'SHELXL-97 (Sheldrick, 1997)'
_computing_structure_solution 'SHELXS-86 (Sheldrick, 1986)'
_diffrn_ambient_temperature 173(2)
_diffrn_detector 'CCD plate'
_diffrn_detector_area_resol_mean 9
_diffrn_measured_fraction_theta_full 0.995
_diffrn_measured_fraction_theta_max 0.995
_diffrn_measurement_device '95mm CCD camera on \k-goniostat'
_diffrn_measurement_device_type KappaCCD
_diffrn_measurement_method 'CCD rotation images, thick slices'
_diffrn_orient_matrix_type 'by Nonius Collect from scalepack cell'
_diffrn_orient_matrix_UB_11 -0.622319E-1
_diffrn_orient_matrix_UB_12 -0.147804E-1
_diffrn_orient_matrix_UB_13 -0.367083E-1
_diffrn_orient_matrix_UB_21 0.789698E-1
_diffrn_orient_matrix_UB_22 0.160799E-1
_diffrn_orient_matrix_UB_23 -0.206904E-1
_diffrn_orient_matrix_UB_31 0.136514E-1
_diffrn_orient_matrix_UB_32 -0.784793E-1
_diffrn_orient_matrix_UB_33 0.96E-4
_diffrn_radiation_monochromator graphite
_diffrn_radiation_probe x-ray
_diffrn_radiation_type MoK\a
_diffrn_radiation_wavelength 0.71073
_diffrn_reflns_av_R_equivalents 0.0697
_diffrn_reflns_av_unetI/netI 0.0669
_diffrn_reflns_limit_h_max 12
_diffrn_reflns_limit_h_min -12
_diffrn_reflns_limit_k_max 15
_diffrn_reflns_limit_k_min -15
_diffrn_reflns_limit_l_max 28
_diffrn_reflns_limit_l_min -29
_diffrn_reflns_number 39677
_diffrn_reflns_theta_full 26.03
_diffrn_reflns_theta_max 26.03
_diffrn_reflns_theta_min 3.41
_diffrn_source 'Enraf Nonius FR590'
_exptl_absorpt_coefficient_mu 8.26
_exptl_absorpt_correction_T_max 0.5388
_exptl_absorpt_correction_T_min 0.3742
_exptl_absorpt_correction_type multi-scan
_exptl_absorpt_process_details
;
[c.f. r.h. blessing, acta cryst. (1995), a51, 33-38]
;
_exptl_crystal_colour yellow
_exptl_crystal_density_diffrn 1.731
_exptl_crystal_density_method 'not measured'
_exptl_crystal_description needle
_exptl_crystal_F_000 1476
_exptl_crystal_size_max 0.15
_exptl_crystal_size_mid 0.1
_exptl_crystal_size_min 0.05
_refine_diff_density_max 1.483
_refine_diff_density_min -2.109
_refine_diff_density_rms 0.192
_refine_ls_extinction_coef 0.00050(10)
_refine_ls_extinction_expression Fc^*^=kFc[1+0.001xFc^2^\l^3^/sin(2\q)]^-1/4^
_refine_ls_extinction_method SHELXL
_refine_ls_goodness_of_fit_ref 1.024
_refine_ls_hydrogen_treatment constr
_refine_ls_matrix_type full
_refine_ls_number_parameters 668
_refine_ls_number_reflns 11528
_refine_ls_number_restraints 0
_refine_ls_restrained_S_all 1.024
_refine_ls_R_factor_all 0.0711
_refine_ls_R_factor_gt 0.0451
_refine_ls_shift/su_max 0.001
_refine_ls_shift/su_mean 0
_refine_ls_structure_factor_coef Fsqd
_refine_ls_weighting_details 'calc w=1/[\s^2^(Fo^2^)+(0.0577P)^2^+0.0000P] where P=(Fo^2^+2Fc^2^)/3'
_refine_ls_weighting_scheme calc
_refine_ls_wR_factor_gt 0.097
_refine_ls_wR_factor_ref 0.1085
_reflns_number_gt 8721
_reflns_number_total 11528
_reflns_threshold_expression >2sigma(I)
_cod_data_source_file b607887g.txt
_cod_database_code 7101381

loop_
_symmetry_equiv_pos_as_xyz
'x, y, z'
'-x, -y, -z'

loop_
_atom_site_label
_atom_site_type_symbol
_atom_site_fract_x
_atom_site_fract_y
_atom_site_fract_z
_atom_site_U_iso_or_equiv
_atom_site_adp_type
_atom_site_occupancy
_atom_site_symmetry_multiplicity
_atom_site_calc_flag
_atom_site_refinement_flags
Tl1 Tl 0.32949(3) 0.23792(2) 0.229198(11) 0.02882(10) Uani 1 1 d .
Tl2 Tl 0.61718(3) 0.17222(2) 0.321394(11) 0.02905(10) Uani 1 1 d .
Tl3 Tl 0.92502(3) 0.22413(2) 0.246680(12) 0.03224(10) Uani 1 1 d .
N1 N 0.2083(6) 0.0653(5) 0.2550(2) 0.0282(14) Uani 1 1 d .
N2 N 0.2022(6) 0.1551(5) 0.1391(2) 0.0305(14) Uani 1 1 d .
N3 N 0.6755(5) 0.3456(5) 0.2736(2) 0.0280(14) Uani 1 1 d .
N4 N 0.5825(6) 0.1139(4) 0.2188(2) 0.0267(14) Uani 1 1 d .
N5 N 1.0589(6) 0.4005(5) 0.2320(3) 0.0327(15) Uani 1 1 d .
N6 N 1.0257(6) 0.2955(5) 0.3452(2) 0.0310(14) Uani 1 1 d .
C1 C 0.1064(7) -0.0008(6) 0.2260(3) 0.0307(17) Uani 1 1 d .
C2 C 0.0493(8) 0.0101(6) 0.1697(3) 0.0339(18) Uani 1 1 d .
H2 H -0.0356 -0.0335 0.1575 0.041 Uiso 1 1 calc R
C3 C 0.0983(8) 0.0754(6) 0.1288(3) 0.0330(18) Uani 1 1 d .
C4 C 0.0346(8) -0.0955(7) 0.2544(4) 0.045(2) Uani 1 1 d .
H4A H 0.0783 -0.1607 0.2493 0.068 Uiso 1 1 calc R
H4B H -0.061 -0.11 0.2372 0.068 Uiso 1 1 calc R
H4C H 0.0407 -0.0762 0.2947 0.068 Uiso 1 1 calc R
C5 C 0.0182(9) 0.0500(7) 0.0700(3) 0.050(2) Uani 1 1 d .
H5A H 0.0377 0.1111 0.0465 0.075 Uiso 1 1 calc R
H5B H -0.0791 0.0386 0.0724 0.075 Uiso 1 1 calc R
H5C H 0.0442 -0.0161 0.0533 0.075 Uiso 1 1 calc R
C6 C 0.2725(7) 0.0372(6) 0.3079(3) 0.0305(17) Uani 1 1 d .
C7 C 0.3328(8) -0.0565(6) 0.3149(3) 0.0352(19) Uani 1 1 d .
H7 H 0.3305 -0.1049 0.283 0.042 Uiso 1 1 calc R
C8 C 0.3964(8) -0.0819(7) 0.3668(3) 0.040(2) Uani 1 1 d .
C9 C 0.4034(8) -0.0087(7) 0.4121(3) 0.041(2) Uani 1 1 d .
H9 H 0.449 -0.0242 0.4478 0.049 Uiso 1 1 calc R
C10 C 0.3458(8) 0.0870(7) 0.4070(3) 0.038(2) Uani 1 1 d .
C11 C 0.2843(7) 0.1118(6) 0.3547(3) 0.0311(17) Uani 1 1 d .
H11 H 0.2499 0.1793 0.3503 0.037 Uiso 1 1 calc R
C12 C 0.4607(11) -0.1849(8) 0.3732(4) 0.064(3) Uani 1 1 d .
H12A H 0.5478 -0.1694 0.3983 0.095 Uiso 1 1 calc R
H12B H 0.4756 -0.2127 0.3362 0.095 Uiso 1 1 calc R
H12C H 0.4005 -0.2397 0.3893 0.095 Uiso 1 1 calc R
C13 C 0.3493(10) 0.1656(8) 0.4567(3) 0.059(3) Uani 1 1 d .
H13A H 0.3898 0.2382 0.4483 0.089 Uiso 1 1 calc R
H13B H 0.4037 0.1411 0.4898 0.089 Uiso 1 1 calc R
H13C H 0.2567 0.1688 0.4643 0.089 Uiso 1 1 calc R
C14 C 0.2560(7) 0.2085(6) 0.0949(3) 0.0296(17) Uani 1 1 d .
C15 C 0.2753(8) 0.3228(6) 0.0983(3) 0.0362(19) Uani 1 1 d .
H15 H 0.2458 0.3609 0.1283 0.043 Uiso 1 1 calc R
C16 C 0.3374(8) 0.3815(7) 0.0583(4) 0.044(2) Uani 1 1 d .
C17 C 0.3798(9) 0.3265(8) 0.0153(4) 0.051(2) Uani 1 1 d .
H17 H 0.4199 0.3665 -0.0123 0.062 Uiso 1 1 calc R
C18 C 0.3655(9) 0.2132(8) 0.0111(3) 0.053(2) Uani 1 1 d .
C19 C 0.3030(8) 0.1549(7) 0.0514(3) 0.043(2) Uani 1 1 d .
H19 H 0.2927 0.0775 0.0488 0.051 Uiso 1 1 calc R
C20 C 0.3545(11) 0.5042(7) 0.0632(4) 0.064(3) Uani 1 1 d .
H20A H 0.4368 0.5314 0.0897 0.096 Uiso 1 1 calc R
H20B H 0.2756 0.5285 0.077 0.096 Uiso 1 1 calc R
H20C H 0.3623 0.5326 0.0261 0.096 Uiso 1 1 calc R
C21 C 0.4143(12) 0.1514(10) -0.0360(4) 0.084(4) Uani 1 1 d .
H21A H 0.5122 0.1497 -0.0267 0.125 Uiso 1 1 calc R
H21B H 0.3955 0.1878 -0.0712 0.125 Uiso 1 1 calc R
H21C H 0.3668 0.0768 -0.0406 0.125 Uiso 1 1 calc R
C22 C 0.6501(7) 0.3647(6) 0.2185(3) 0.0289(17) Uani 1 1 d .
C23 C 0.6308(7) 0.2837(6) 0.1749(3) 0.0297(17) Uani 1 1 d .
H23 H 0.6301 0.3109 0.1385 0.036 Uiso 1 1 calc R
C24 C 0.6124(7) 0.1696(6) 0.1750(3) 0.0272(16) Uani 1 1 d .
C25 C 0.6410(8) 0.4786(6) 0.2002(3) 0.0351(18) Uani 1 1 d .
H25A H 0.5745 0.5107 0.2194 0.053 Uiso 1 1 calc R
H25B H 0.6126 0.4764 0.1594 0.053 Uiso 1 1 calc R
H25C H 0.73 0.5229 0.21 0.053 Uiso 1 1 calc R
C26 C 0.6306(8) 0.1107(6) 0.1201(3) 0.0370(19) Uani 1 1 d .
H26A H 0.6897 0.0546 0.1285 0.055 Uiso 1 1 calc R
H26B H 0.6718 0.1632 0.096 0.055 Uiso 1 1 calc R
H26C H 0.542 0.0765 0.1005 0.055 Uiso 1 1 calc R
C27 C 0.7080(7) 0.4354(5) 0.3141(3) 0.0242(15) Uani 1 1 d .
C28 C 0.8319(7) 0.5024(6) 0.3183(3) 0.0285(17) Uani 1 1 d .
H28 H 0.8911 0.4912 0.2919 0.034 Uiso 1 1 calc R
C29 C 0.8704(7) 0.5853(5) 0.3604(3) 0.0259(16) Uani 1 1 d .
C30 C 0.7810(7) 0.6012(6) 0.3983(3) 0.0315(17) Uani 1 1 d .
H30 H 0.8055 0.6583 0.4268 0.038 Uiso 1 1 calc R
C31 C 0.6573(8) 0.5358(6) 0.3952(3) 0.0345(18) Uani 1 1 d .
C32 C 0.6197(7) 0.4536(6) 0.3521(3) 0.0272(16) Uani 1 1 d .
H32 H 0.5336 0.4101 0.3487 0.033 Uiso 1 1 calc R
C33 C 1.0032(7) 0.6592(6) 0.3638(4) 0.040(2) Uani 1 1 d .
H33A H 0.9991 0.7057 0.3317 0.061 Uiso 1 1 calc R
H33B H 1.0771 0.6151 0.363 0.061 Uiso 1 1 calc R
H33C H 1.0195 0.7049 0.399 0.061 Uiso 1 1 calc R
C34 C 0.5609(9) 0.5538(7) 0.4362(3) 0.046(2) Uani 1 1 d .
H34A H 0.6051 0.6093 0.4655 0.068 Uiso 1 1 calc R
H34B H 0.536 0.4854 0.4536 0.068 Uiso 1 1 calc R
H34C H 0.4791 0.5782 0.4162 0.068 Uiso 1 1 calc R
C35 C 0.5525(7) -0.0020(6) 0.2116(3) 0.0273(16) Uani 1 1 d .
C36 C 0.6359(7) -0.0666(6) 0.2421(3) 0.0312(17) Uani 1 1 d .
H36 H 0.715 -0.0329 0.2661 0.037 Uiso 1 1 calc R
C37 C 0.6065(7) -0.1794(6) 0.2383(3) 0.0327(18) Uani 1 1 d .
C38 C 0.4894(7) -0.2268(6) 0.2025(3) 0.0316(18) Uani 1 1 d .
H38 H 0.4677 -0.3039 0.1989 0.038 Uiso 1 1 calc R
C39 C 0.4046(7) -0.1628(6) 0.1722(3) 0.0291(17) Uani 1 1 d .
C40 C 0.4341(7) -0.0517(6) 0.1771(3) 0.0296(17) Uani 1 1 d .
H40 H 0.3743 -0.0081 0.1571 0.036 Uiso 1 1 calc R
C41 C 0.6972(8) -0.2483(6) 0.2720(4) 0.042(2) Uani 1 1 d .
H41A H 0.7555 -0.2783 0.2477 0.064 Uiso 1 1 calc R
H41B H 0.6416 -0.308 0.2868 0.064 Uiso 1 1 calc R
H41C H 0.7536 -0.2035 0.3033 0.064 Uiso 1 1 calc R
C42 C 0.2758(8) -0.2148(6) 0.1336(3) 0.042(2) Uani 1 1 d .
H42A H 0.205 -0.1674 0.134 0.063 Uiso 1 1 calc R
H42B H 0.2444 -0.2859 0.1469 0.063 Uiso 1 1 calc R
H42C H 0.2954 -0.2243 0.0951 0.063 Uiso 1 1 calc R
C43 C 1.1621(7) 0.4556(6) 0.2667(3) 0.0311(17) Uani 1 1 d .
C44 C 1.1940(7) 0.4392(6) 0.3243(3) 0.0335(18) Uani 1 1 d .
H44 H 1.279 0.4772 0.3416 0.04 Uiso 1 1 calc R
C45 C 1.1234(7) 0.3766(6) 0.3613(3) 0.0316(17) Uani 1 1 d .
C46 C 1.2596(8) 0.5427(7) 0.2451(4) 0.042(2) Uani 1 1 d .
H46A H 1.2669 0.5234 0.2059 0.063 Uiso 1 1 calc R
H46B H 1.3493 0.5478 0.2682 0.063 Uiso 1 1 calc R
H46C H 1.2256 0.6131 0.2475 0.063 Uiso 1 1 calc R
C47 C 1.1702(9) 0.4076(7) 0.4238(4) 0.050(2) Uani 1 1 d .
H47A H 1.1167 0.462 0.4364 0.074 Uiso 1 1 calc R
H47B H 1.2664 0.438 0.4298 0.074 Uiso 1 1 calc R
H47C H 1.1577 0.3426 0.4454 0.074 Uiso 1 1 calc R
C48 C 0.9550(7) 0.2407(6) 0.3850(3) 0.0291(17) Uani 1 1 d .
C49 C 0.9516(8) 0.1272(6) 0.3860(3) 0.0360(19) Uani 1 1 d .
H49 H 0.9981 0.0904 0.3611 0.043 Uiso 1 1 calc R
C50 C 0.8822(8) 0.0690(6) 0.4224(3) 0.0364(19) Uani 1 1 d .
C51 C 0.8121(8) 0.1226(7) 0.4585(3) 0.042(2) Uani 1 1 d .
H51 H 0.765 0.0822 0.4841 0.05 Uiso 1 1 calc R
C52 C 0.8103(8) 0.2353(7) 0.4575(3) 0.0361(19) Uani 1 1 d .
C53 C 0.8815(7) 0.2934(6) 0.4196(3) 0.0336(18) Uani 1 1 d .
H53 H 0.8793 0.3696 0.4177 0.04 Uiso 1 1 calc R
C54 C 0.8849(11) -0.0531(7) 0.4242(4) 0.061(3) Uani 1 1 d .
H54A H 0.9547 -0.0742 0.4031 0.091 Uiso 1 1 calc R
H54B H 0.7961 -0.0918 0.4074 0.091 Uiso 1 1 calc R
H54C H 0.9055 -0.0722 0.4635 0.091 Uiso 1 1 calc R
C55 C 0.7280(9) 0.2923(8) 0.4936(4) 0.056(3) Uani 1 1 d .
H55A H 0.7172 0.2512 0.5271 0.085 Uiso 1 1 calc R
H55B H 0.6385 0.2971 0.4721 0.085 Uiso 1 1 calc R
H55C H 0.7746 0.3658 0.5053 0.085 Uiso 1 1 calc R
C56 C 1.0100(7) 0.4415(7) 0.1803(3) 0.0338(19) Uani 1 1 d .
C57 C 0.9817(7) 0.5471(6) 0.1753(3) 0.0346(18) Uani 1 1 d .
H57 H 1.0023 0.5966 0.2075 0.042 Uiso 1 1 calc R
C58 C 0.9232(8) 0.5834(7) 0.1238(4) 0.039(2) Uani 1 1 d .
C59 C 0.8976(8) 0.5102(8) 0.0767(4) 0.050(2) Uani 1 1 d .
H59 H 0.8614 0.5342 0.0413 0.059 Uiso 1 1 calc R
C60 C 0.9232(9) 0.4047(7) 0.0803(4) 0.044(2) Uani 1 1 d .
C61 C 0.9783(8) 0.3688(7) 0.1321(3) 0.040(2) Uani 1 1 d .
H61 H 0.9944 0.2952 0.1348 0.049 Uiso 1 1 calc R
C62 C 0.8887(10) 0.6989(7) 0.1197(4) 0.057(2) Uani 1 1 d .
H62A H 0.8824 0.7188 0.0804 0.086 Uiso 1 1 calc R
H62B H 0.9599 0.7492 0.1432 0.086 Uiso 1 1 calc R
H62C H 0.8017 0.7031 0.1328 0.086 Uiso 1 1 calc R
C63 C 0.8957(12) 0.3254(8) 0.0278(4) 0.073(3) Uani 1 1 d .
H63A H 0.8254 0.2656 0.0328 0.11 Uiso 1 1 calc R
H63B H 0.9792 0.296 0.0227 0.11 Uiso 1 1 calc R
H63C H 0.8648 0.3641 -0.0054 0.11 Uiso 1 1 calc R

loop_
_atom_site_aniso_label
_atom_site_aniso_U_11
_atom_site_aniso_U_22
_atom_site_aniso_U_33
_atom_site_aniso_U_23
_atom_site_aniso_U_13
_atom_site_aniso_U_12
Tl1 0.02473(16) 0.03041(17) 0.02932(17) -0.00278(12) 0.00150(11) 0.00053(12)
Tl2 0.02847(17) 0.02764(17) 0.02850(17) 0.00000(12) 0.00075(12) -0.00124(12)
Tl3 0.02462(16) 0.02888(18) 0.0412(2) -0.00166(13) 0.00337(13) -0.00085(12)
N1 0.028(3) 0.031(3) 0.023(3) -0.004(3) 0.002(3) -0.003(3)
N2 0.036(4) 0.027(4) 0.027(3) -0.001(3) 0.000(3) 0.006(3)
N3 0.018(3) 0.031(4) 0.033(4) -0.006(3) 0.001(3) 0.001(3)
N4 0.031(3) 0.020(3) 0.029(3) -0.002(3) 0.001(3) 0.005(3)
N5 0.019(3) 0.039(4) 0.040(4) -0.003(3) 0.006(3) 0.004(3)
N6 0.028(3) 0.028(4) 0.035(4) 0.004(3) 0.002(3) -0.001(3)
C1 0.030(4) 0.030(4) 0.033(4) 0.001(3) 0.006(3) 0.008(3)
C2 0.031(4) 0.026(4) 0.039(5) -0.005(3) -0.004(3) -0.003(3)
C3 0.040(5) 0.027(4) 0.031(4) -0.005(3) -0.001(3) 0.014(4)
C4 0.044(5) 0.041(5) 0.049(5) -0.002(4) 0.014(4) -0.012(4)
C5 0.058(6) 0.047(5) 0.035(5) -0.002(4) -0.014(4) -0.004(4)
C6 0.027(4) 0.040(5) 0.025(4) 0.002(3) 0.009(3) 0.002(3)
C7 0.048(5) 0.034(5) 0.026(4) 0.000(3) 0.012(4) 0.008(4)
C8 0.051(5) 0.051(5) 0.028(5) 0.013(4) 0.018(4) 0.023(4)
C9 0.039(5) 0.056(6) 0.031(5) 0.015(4) 0.001(4) 0.018(4)
C10 0.029(4) 0.063(6) 0.022(4) -0.007(4) 0.008(3) 0.001(4)
C11 0.027(4) 0.033(4) 0.032(4) -0.001(3) 0.004(3) 0.001(3)
C12 0.090(8) 0.076(7) 0.035(5) 0.012(5) 0.015(5) 0.042(6)
C13 0.082(8) 0.067(7) 0.029(5) -0.001(4) -0.001(5) 0.017(6)
C14 0.029(4) 0.036(5) 0.024(4) 0.001(3) 0.003(3) 0.005(3)
C15 0.041(5) 0.038(5) 0.025(4) -0.002(3) -0.005(3) 0.003(4)
C16 0.043(5) 0.046(5) 0.040(5) 0.008(4) 0.006(4) -0.006(4)
C17 0.059(6) 0.055(6) 0.041(5) 0.008(4) 0.014(4) 0.003(5)
C18 0.056(6) 0.075(7) 0.031(5) 0.003(5) 0.014(4) 0.016(5)
C19 0.051(5) 0.040(5) 0.038(5) -0.004(4) 0.005(4) 0.014(4)
C20 0.082(8) 0.054(6) 0.046(6) 0.015(5) -0.001(5) -0.024(5)
C21 0.111(10) 0.104(10) 0.049(7) -0.007(6) 0.038(6) 0.037(8)
C22 0.019(4) 0.026(4) 0.040(5) 0.000(3) 0.003(3) -0.001(3)
C23 0.033(4) 0.025(4) 0.033(4) 0.002(3) 0.006(3) 0.010(3)
C24 0.023(4) 0.024(4) 0.033(4) -0.005(3) -0.001(3) 0.003(3)
C25 0.036(4) 0.035(5) 0.032(4) -0.001(3) -0.002(3) 0.006(4)
C26 0.043(5) 0.040(5) 0.029(4) -0.007(4) 0.009(4) 0.005(4)
C27 0.024(4) 0.023(4) 0.023(4) -0.003(3) -0.002(3) 0.000(3)
C28 0.037(4) 0.024(4) 0.027(4) 0.005(3) 0.005(3) 0.013(3)
C29 0.021(4) 0.019(4) 0.034(4) 0.003(3) -0.006(3) 0.001(3)
C30 0.032(4) 0.029(4) 0.030(4) -0.004(3) -0.004(3) 0.004(3)
C31 0.040(5) 0.030(4) 0.033(5) -0.005(3) 0.005(3) 0.009(4)
C32 0.020(4) 0.032(4) 0.028(4) 0.000(3) -0.001(3) 0.002(3)
C33 0.030(4) 0.033(5) 0.052(5) -0.003(4) -0.006(4) -0.003(4)
C34 0.050(5) 0.046(5) 0.042(5) -0.004(4) 0.014(4) 0.005(4)
C35 0.028(4) 0.024(4) 0.030(4) -0.004(3) 0.007(3) 0.002(3)
C36 0.021(4) 0.028(4) 0.043(5) -0.005(3) 0.003(3) -0.001(3)
C37 0.031(4) 0.030(4) 0.036(5) -0.002(3) 0.006(3) 0.000(3)
C38 0.035(4) 0.017(4) 0.044(5) -0.004(3) 0.013(4) 0.001(3)
C39 0.031(4) 0.029(4) 0.026(4) -0.007(3) 0.008(3) -0.001(3)
C40 0.029(4) 0.027(4) 0.033(4) -0.001(3) 0.007(3) 0.006(3)
C41 0.043(5) 0.021(4) 0.061(6) -0.006(4) 0.005(4) 0.005(4)
C42 0.042(5) 0.027(4) 0.049(5) -0.012(4) -0.006(4) -0.005(4)
C43 0.018(4) 0.032(4) 0.045(5) 0.002(4) 0.007(3) 0.007(3)
C44 0.021(4) 0.031(4) 0.047(5) 0.003(4) 0.002(3) 0.002(3)
C45 0.024(4) 0.028(4) 0.042(5) 0.002(3) -0.002(3) 0.008(3)
C46 0.031(4) 0.042(5) 0.052(5) 0.001(4) 0.009(4) -0.003(4)
C47 0.044(5) 0.044(5) 0.053(6) 0.004(4) -0.006(4) -0.010(4)
C48 0.026(4) 0.026(4) 0.034(4) 0.001(3) 0.002(3) 0.001(3)
C49 0.035(5) 0.027(4) 0.044(5) 0.002(4) 0.002(4) 0.002(3)
C50 0.040(5) 0.032(5) 0.034(5) 0.005(4) 0.001(4) -0.001(4)
C51 0.040(5) 0.050(6) 0.034(5) 0.021(4) 0.003(4) -0.006(4)
C52 0.034(4) 0.047(5) 0.027(4) 0.004(4) -0.003(3) 0.007(4)
C53 0.025(4) 0.036(5) 0.037(5) -0.001(4) -0.003(3) 0.001(3)
C54 0.078(7) 0.039(5) 0.060(6) 0.015(5) 0.006(5) -0.009(5)
C55 0.050(6) 0.070(7) 0.050(6) 0.006(5) 0.014(5) 0.003(5)
C56 0.015(4) 0.047(5) 0.038(5) -0.007(4) 0.006(3) -0.001(3)
C57 0.025(4) 0.030(4) 0.049(5) 0.004(4) 0.008(4) 0.002(3)
C58 0.026(4) 0.037(5) 0.051(5) 0.007(4) -0.004(4) 0.001(4)
C59 0.039(5) 0.064(7) 0.039(5) -0.004(5) -0.007(4) 0.001(4)
C60 0.044(5) 0.042(5) 0.044(5) 0.004(4) 0.010(4) 0.001(4)
C61 0.030(4) 0.044(5) 0.045(5) -0.003(4) 0.008(4) -0.006(4)
C62 0.061(6) 0.044(6) 0.065(6) 0.007(5) -0.002(5) 0.015(5)
C63 0.108(9) 0.057(7) 0.047(6) -0.014(5) -0.008(6) 0.009(6)

loop_
_atom_type_symbol
_atom_type_description
_atom_type_scat_dispersion_real
_atom_type_scat_dispersion_imag
_atom_type_scat_source
C C 0.0033 0.0016 'International Tables Vol C Tables 4.2.6.8 and 6.1.1.4'
H H 0 0 'International Tables Vol C Tables 4.2.6.8 and 6.1.1.4'
N N 0.0061 0.0033 'International Tables Vol C Tables 4.2.6.8 and 6.1.1.4'
Tl Tl -2.8358 9.6688 'International Tables Vol C Tables 4.2.6.8 and 6.1.1.4'

loop_
_geom_angle_atom_site_label_1
_geom_angle_atom_site_label_2
_geom_angle_atom_site_label_3
_geom_angle
N2 Tl1 N1 75.94(19)
N2 Tl1 Tl2 133.51(14)
N1 Tl1 Tl2 86.13(14)
N4 Tl2 N3 75.77(18)
N4 Tl2 Tl1 59.77(13)
N3 Tl2 Tl1 68.80(13)
N4 Tl2 Tl3 63.57(13)
N3 Tl2 Tl3 56.99(12)
Tl1 Tl2 Tl3 107.908(10)
N5 Tl3 N6 76.81(19)
N5 Tl3 Tl2 128.78(13)
N6 Tl3 Tl2 79.23(13)
C1 N1 C6 120.8(6)
C1 N1 Tl1 129.9(5)
C6 N1 Tl1 109.2(4)
C3 N2 C14 121.4(6)
C3 N2 Tl1 130.3(5)
C14 N2 Tl1 108.3(4)
C22 N3 C27 119.1(6)
C22 N3 Tl2 128.8(4)
C27 N3 Tl2 110.2(4)
C24 N4 C35 118.7(6)
C24 N4 Tl2 130.0(4)
C35 N4 Tl2 109.9(4)
C43 N5 C56 120.9(6)
C43 N5 Tl3 127.8(5)
C56 N5 Tl3 111.3(4)
C45 N6 C48 121.0(6)
C45 N6 Tl3 128.4(5)
C48 N6 Tl3 110.5(4)
N1 C1 C2 125.5(7)
N1 C1 C4 120.1(7)
C2 C1 C4 114.3(6)
C3 C2 C1 129.9(7)
C3 C2 H2 115
C1 C2 H2 115
N2 C3 C2 124.8(7)
N2 C3 C5 121.5(7)
C2 C3 C5 113.7(7)
C1 C4 H4A 109.5
C1 C4 H4B 109.5
H4A C4 H4B 109.5
C1 C4 H4C 109.5
H4A C4 H4C 109.5
H4B C4 H4C 109.5
C3 C5 H5A 109.5
C3 C5 H5B 109.5
H5A C5 H5B 109.5
C3 C5 H5C 109.5
H5A C5 H5C 109.5
H5B C5 H5C 109.5
C7 C6 C11 118.4(7)
C7 C6 N1 122.8(6)
C11 C6 N1 118.6(7)
C6 C7 C8 122.0(7)
C6 C7 H7 119
C8 C7 H7 119
C9 C8 C7 118.2(7)
C9 C8 C12 120.9(7)
C7 C8 C12 120.9(7)
C8 C9 C10 121.7(7)
C8 C9 H9 119.2
C10 C9 H9 119.2
C11 C10 C9 119.3(7)
C11 C10 C13 118.7(8)
C9 C10 C13 121.9(8)
C10 C11 C6 120.2(7)
C10 C11 H11 119.9
C6 C11 H11 119.9
C8 C12 H12A 109.5
C8 C12 H12B 109.5
H12A C12 H12B 109.5
C8 C12 H12C 109.5
H12A C12 H12C 109.5
H12B C12 H12C 109.5
C10 C13 H13A 109.5
C10 C13 H13B 109.5
H13A C13 H13B 109.5
C10 C13 H13C 109.5
H13A C13 H13C 109.5
H13B C13 H13C 109.5
C19 C14 C15 118.2(7)
C19 C14 N2 123.7(7)
C15 C14 N2 117.8(6)
C16 C15 C14 121.1(7)
C16 C15 H15 119.5
C14 C15 H15 119.5
C17 C16 C15 119.4(8)
C17 C16 C20 121.4(8)
C15 C16 C20 119.3(8)
C16 C17 C18 121.5(8)
C16 C17 H17 119.3
C18 C17 H17 119.3
C17 C18 C19 118.8(8)
C17 C18 C21 121.9(9)
C19 C18 C21 119.4(9)
C14 C19 C18 121.1(8)
C14 C19 H19 119.5
C18 C19 H19 119.5
C16 C20 H20A 109.5
C16 C20 H20B 109.5
H20A C20 H20B 109.5
C16 C20 H20C 109.5
H20A C20 H20C 109.5
H20B C20 H20C 109.5
C18 C21 H21A 109.5
C18 C21 H21B 109.5
H21A C21 H21B 109.5
C18 C21 H21C 109.5
H21A C21 H21C 109.5
H21B C21 H21C 109.5
N3 C22 C23 123.9(7)
N3 C22 C25 120.5(6)
C23 C22 C25 115.5(7)
C22 C23 C24 132.0(7)
C22 C23 H23 114
C24 C23 H23 114
N4 C24 C23 124.2(6)
N4 C24 C26 120.8(6)
C23 C24 C26 114.9(6)
C22 C25 H25A 109.5
C22 C25 H25B 109.5
H25A C25 H25B 109.5
C22 C25 H25C 109.5
H25A C25 H25C 109.5
H25B C25 H25C 109.5
C24 C26 H26A 109.5
C24 C26 H26B 109.5
H26A C26 H26B 109.5
C24 C26 H26C 109.5
H26A C26 H26C 109.5
H26B C26 H26C 109.5
C28 C27 C32 119.3(6)
C28 C27 N3 120.3(6)
C32 C27 N3 120.3(6)
C29 C28 C27 121.3(6)
C29 C28 H28 119.3
C27 C28 H28 119.3
C28 C29 C30 118.3(6)
C28 C29 C33 121.0(6)
C30 C29 C33 120.6(6)
C31 C30 C29 121.7(6)
C31 C30 H30 119.2
C29 C30 H30 119.2
C30 C31 C32 119.1(6)
C30 C31 C34 121.4(6)
C32 C31 C34 119.5(7)
C27 C32 C31 120.3(6)
C27 C32 H32 119.9
C31 C32 H32 119.9
C29 C33 H33A 109.5
C29 C33 H33B 109.5
H33A C33 H33B 109.5
C29 C33 H33C 109.5
H33A C33 H33C 109.5
H33B C33 H33C 109.5
C31 C34 H34A 109.5
C31 C34 H34B 109.5
H34A C34 H34B 109.5
C31 C34 H34C 109.5
H34A C34 H34C 109.5
H34B C34 H34C 109.5
C36 C35 C40 119.2(7)
C36 C35 N4 119.8(6)
C40 C35 N4 120.8(7)
C35 C36 C37 121.5(7)
C35 C36 H36 119.2
C37 C36 H36 119.2
C36 C37 C38 118.0(7)
C36 C37 C41 120.9(7)
C38 C37 C41 121.1(7)
C39 C38 C37 120.9(7)
C39 C38 H38 119.5
C37 C38 H38 119.5
C40 C39 C38 120.3(7)
C40 C39 C42 118.9(7)
C38 C39 C42 120.8(7)
C39 C40 C35 120.0(7)
C39 C40 H40 120
C35 C40 H40 120
C37 C41 H41A 109.5
C37 C41 H41B 109.5
H41A C41 H41B 109.5
C37 C41 H41C 109.5
H41A C41 H41C 109.5
H41B C41 H41C 109.5
C39 C42 H42A 109.5
C39 C42 H42B 109.5
H42A C42 H42B 109.5
C39 C42 H42C 109.5
H42A C42 H42C 109.5
H42B C42 H42C 109.5
N5 C43 C44 124.9(7)
N5 C43 C46 120.8(7)
C44 C43 C46 114.3(7)
C43 C44 C45 132.0(7)
C43 C44 H44 114
C45 C44 H44 114
N6 C45 C44 124.6(7)
N6 C45 C47 120.3(7)
C44 C45 C47 115.1(7)
C43 C46 H46A 109.5
C43 C46 H46B 109.5
H46A C46 H46B 109.5
C43 C46 H46C 109.5
H46A C46 H46C 109.5
H46B C46 H46C 109.5
C45 C47 H47A 109.5
C45 C47 H47B 109.5
H47A C47 H47B 109.5
C45 C47 H47C 109.5
H47A C47 H47C 109.5
H47B C47 H47C 109.5
C53 C48 C49 119.3(7)
C53 C48 N6 122.6(7)
C49 C48 N6 117.9(6)
C50 C49 C48 120.9(7)
C50 C49 H49 119.5
C48 C49 H49 119.5
C49 C50 C51 119.6(7)
C49 C50 C54 119.9(8)
C51 C50 C54 120.5(7)
C50 C51 C52 120.8(7)
C50 C51 H51 119.6
C52 C51 H51 119.6
C51 C52 C53 118.6(7)
C51 C52 C55 121.0(7)
C53 C52 C55 120.3(8)
C48 C53 C52 120.6(7)
C48 C53 H53 119.7
C52 C53 H53 119.7
C50 C54 H54A 109.5
C50 C54 H54B 109.5
H54A C54 H54B 109.5
C50 C54 H54C 109.5
H54A C54 H54C 109.5
H54B C54 H54C 109.5
C52 C55 H55A 109.5
C52 C55 H55B 109.5
H55A C55 H55B 109.5
C52 C55 H55C 109.5
H55A C55 H55C 109.5
H55B C55 H55C 109.5
C57 C56 N5 123.1(7)
C57 C56 C61 118.4(8)
N5 C56 C61 118.3(7)
C56 C57 C58 121.9(7)
C56 C57 H57 119.1
C58 C57 H57 119.1
C59 C58 C57 118.0(8)
C59 C58 C62 121.1(8)
C57 C58 C62 120.9(7)
C60 C59 C58 121.7(8)
C60 C59 H59 119.2
C58 C59 H59 119.2
C59 C60 C61 119.7(8)
C59 C60 C63 121.0(8)
C61 C60 C63 119.3(8)
C60 C61 C56 120.3(8)
C60 C61 H61 119.9
C56 C61 H61 119.9
C58 C62 H62A 109.5
C58 C62 H62B 109.5
H62A C62 H62B 109.5
C58 C62 H62C 109.5
H62A C62 H62C 109.5
H62B C62 H62C 109.5
C60 C63 H63A 109.5
C60 C63 H63B 109.5
H63A C63 H63B 109.5
C60 C63 H63C 109.5
H63A C63 H63C 109.5
H63B C63 H63C 109.5

loop_
_geom_bond_atom_site_label_1
_geom_bond_atom_site_label_2
_geom_bond_distance
Tl1 N2 2.462(6)
Tl1 N1 2.472(6)
Tl1 Tl2 3.5794(4)
Tl2 N4 2.504(6)
Tl2 N3 2.520(6)
Tl2 Tl3 3.7977(4)
Tl3 N5 2.482(6)
Tl3 N6 2.515(6)
N1 C1 1.318(9)
N1 C6 1.416(9)
N2 C3 1.329(9)
N2 C14 1.412(9)
N3 C22 1.349(9)
N3 C27 1.423(8)
N4 C24 1.331(9)
N4 C35 1.429(9)
N5 C43 1.327(9)
N5 C56 1.407(10)
N6 C45 1.315(9)
N6 C48 1.418(9)
C1 C2 1.411(10)
C1 C4 1.534(10)
C2 C3 1.401(11)
C2 H2 0.95
C3 C5 1.521(10)
C4 H4A 0.98
C4 H4B 0.98
C4 H4C 0.98
C5 H5A 0.98
C5 H5B 0.98
C5 H5C 0.98
C6 C7 1.383(10)
C6 C11 1.408(10)
C7 C8 1.384(11)
C7 H7 0.95
C8 C9 1.378(11)
C8 C12 1.507(11)
C9 C10 1.388(11)
C9 H9 0.95
C10 C11 1.381(11)
C10 C13 1.506(11)
C11 H11 0.95
C12 H12A 0.98
C12 H12B 0.98
C12 H12C 0.98
C13 H13A 0.98
C13 H13B 0.98
C13 H13C 0.98
C14 C19 1.389(10)
C14 C15 1.402(10)
C15 C16 1.399(11)
C15 H15 0.95
C16 C17 1.364(11)
C16 C20 1.508(12)
C17 C18 1.392(12)
C17 H17 0.95
C18 C19 1.405(12)
C18 C21 1.516(11)
C19 H19 0.95
C20 H20A 0.98
C20 H20B 0.98
C20 H20C 0.98
C21 H21A 0.98
C21 H21B 0.98
C21 H21C 0.98
C22 C23 1.396(10)
C22 C25 1.505(10)
C23 C24 1.404(10)
C23 H23 0.95
C24 C26 1.530(9)
C25 H25A 0.98
C25 H25B 0.98
C25 H25C 0.98
C26 H26A 0.98
C26 H26B 0.98
C26 H26C 0.98
C27 C28 1.394(9)
C27 C32 1.395(9)
C28 C29 1.389(9)
C28 H28 0.95
C29 C30 1.395(10)
C29 C33 1.509(9)
C30 C31 1.386(10)
C30 H30 0.95
C31 C32 1.399(9)
C31 C34 1.509(10)
C32 H32 0.95
C33 H33A 0.98
C33 H33B 0.98
C33 H33C 0.98
C34 H34A 0.98
C34 H34B 0.98
C34 H34C 0.98
C35 C36 1.385(10)
C35 C40 1.402(10)
C36 C37 1.390(10)
C36 H36 0.95
C37 C38 1.400(10)
C37 C41 1.501(11)
C38 C39 1.386(10)
C38 H38 0.95
C39 C40 1.369(10)
C39 C42 1.531(10)
C40 H40 0.95
C41 H41A 0.98
C41 H41B 0.98
C41 H41C 0.98
C42 H42A 0.98
C42 H42B 0.98
C42 H42C 0.98
C43 C44 1.403(11)
C43 C46 1.522(10)
C44 C45 1.413(10)
C44 H44 0.95
C45 C47 1.526(11)
C46 H46A 0.98
C46 H46B 0.98
C46 H46C 0.98
C47 H47A 0.98
C47 H47B 0.98
C47 H47C 0.98
C48 C53 1.388(10)
C48 C49 1.404(10)
C49 C50 1.368(10)
C49 H49 0.95
C50 C51 1.395(11)
C50 C54 1.520(11)
C51 C52 1.401(11)
C51 H51 0.95
C52 C53 1.402(10)
C52 C55 1.499(11)
C53 H53 0.95
C54 H54A 0.98
C54 H54B 0.98
C54 H54C 0.98
C55 H55A 0.98
C55 H55B 0.98
C55 H55C 0.98
C56 C57 1.382(11)
C56 C61 1.411(10)
C57 C58 1.407(11)
C57 H57 0.95
C58 C59 1.394(11)
C58 C62 1.518(11)
C59 C60 1.369(12)
C59 H59 0.95
C60 C61 1.401(12)
C60 C63 1.537(11)
C61 H61 0.95
C62 H62A 0.98
C62 H62B 0.98
C62 H62C 0.98
C63 H63A 0.98
C63 H63B 0.98
C63 H63C 0.98
